data_2209435
loop_
_publ_author_name
'Bin Xu'
'Zhi-Qiang Feng'
'Jin-Tang Wang'
'Li-Gang Hu'
'Jian Huang'

_publ_section_title
;
 1-(4-Hydroxyphenyl)butan-1-one
;
_journal_coeditor_code CF2027
_journal_issue 7
_journal_name_full 'Acta Crystallographica Section E'
_journal_page_first o2603
_journal_page_last o2605
_journal_paper_doi 10.1107/S160053680602040X
_journal_volume 62
_journal_year 2006
_chemical_formula_iupac 'C10 H12 O2'
_chemical_formula_moiety 'C10 H12 O2'
_chemical_formula_sum 'C10 H12 O2'
_chemical_formula_weight 164.195
_chemical_name_systematic
;
1-(4-Hydroxyphenyl)butan-1-one
;
_space_group_IT_number 14
_symmetry_cell_setting monoclinic
_symmetry_space_group_name_Hall '-P 2ybc'
_symmetry_space_group_name_H-M 'P 1 21/c 1'
_atom_sites_solution_hydrogens geom
_atom_sites_solution_primary direct
_atom_sites_solution_secondary difmap
_audit_creation_method SHELXL97
_cell_angle_alpha 90.00
_cell_angle_beta 116.94(3)
_cell_angle_gamma 90.00
_cell_formula_units_Z 8
_cell_length_a 8.2650(17)
_cell_length_b 30.986(6)
_cell_length_c 7.9200(16)
_cell_measurement_reflns_used 25
_cell_measurement_temperature 293(2)
_cell_measurement_theta_max 12
_cell_measurement_theta_min 9
_cell_volume 1808.2(8)
_computing_cell_refinement 'CAD-4 Software'
_computing_data_collection 'CAD-4 Software (Enraf--Nonius, 1989)'
_computing_data_reduction 'XCAD4 (Harms & Wocadlo, 1996)'
_computing_molecular_graphics 'SHELXTL (Bruker, 2000)'
_computing_publication_material SHELXTL
_computing_structure_refinement 'SHELXL97 (Sheldrick, 1997)'
_computing_structure_solution 'SHELXS97 (Sheldrick, 1997)'
_diffrn_ambient_temperature 293(2)
_diffrn_measured_fraction_theta_full 0.997
_diffrn_measured_fraction_theta_max 0.997
_diffrn_measurement_device_type 'Enraf--Nonius CAD-4'
_diffrn_measurement_method \w/2\q
_diffrn_radiation_monochromator graphite
_diffrn_radiation_source 'fine-focus sealed tube'
_diffrn_radiation_type MoK\a
_diffrn_radiation_wavelength 0.71073
_diffrn_reflns_av_R_equivalents 0.0000
_diffrn_reflns_av_sigmaI/netI 0.0433
_diffrn_reflns_limit_h_max 9
_diffrn_reflns_limit_h_min -10
_diffrn_reflns_limit_k_max 38
_diffrn_reflns_limit_k_min 0
_diffrn_reflns_limit_l_max 9
_diffrn_reflns_limit_l_min 0
_diffrn_reflns_number 3535
_diffrn_reflns_theta_full 25.98
_diffrn_reflns_theta_max 25.98
_diffrn_reflns_theta_min 1.31
_diffrn_standards_decay_% 0
_diffrn_standards_interval_count 200
_diffrn_standards_number 3
_exptl_absorpt_coefficient_mu 0.083
_exptl_absorpt_correction_T_max 0.992
_exptl_absorpt_correction_T_min 0.968
_exptl_absorpt_correction_type psi-scan
_exptl_absorpt_process_details '(North <i>et al.</i>,  1968)'
_exptl_crystal_colour colourless
_exptl_crystal_density_diffrn 1.206
_exptl_crystal_density_method 'not measured'
_exptl_crystal_description needle
_exptl_crystal_F_000 704
_exptl_crystal_size_max 0.40
_exptl_crystal_size_mid 0.20
_exptl_crystal_size_min 0.10
_refine_diff_density_max 0.151
_refine_diff_density_min -0.134
_refine_ls_extinction_method none
_refine_ls_goodness_of_fit_ref 1.043
_refine_ls_hydrogen_treatment constr
_refine_ls_matrix_type full
_refine_ls_number_parameters 211
_refine_ls_number_reflns 3535
_refine_ls_number_restraints 0
_refine_ls_restrained_S_all 1.043
_refine_ls_R_factor_all 0.1808
_refine_ls_R_factor_gt 0.0994
_refine_ls_shift/su_max 0.006
_refine_ls_shift/su_mean 0.001
_refine_ls_structure_factor_coef Fsqd
_refine_ls_weighting_details 'calc w = 1/[\s^2^(Fo^2^)+(0.01P)^2^+2P] where P=(Fo^2^+2Fc^2^)/3'
_refine_ls_weighting_scheme calc
_refine_ls_wR_factor_gt 0.1446
_refine_ls_wR_factor_ref 0.1679
_reflns_number_gt 1507
_reflns_number_total 3535
_reflns_threshold_expression I>2\s(I)
_cod_data_source_file cf2027.cif
_cod_data_source_block I
_cod_depositor_comments
;
The following automatic conversions were performed:
'_symmetry_cell_setting' value 'Monoclinic' changed to 'monoclinic'
according to '/home/saulius/struct/CIF-dictionaries/cif_core.dic'
dictionary named 'cif_core.dic' version 2.4.1 from 2010-06-29.

Automatic conversion script
Id: cif_fix_enum 1527 2010-12-29 10:47:43Z saulius 

The following automatic conversions were performed:

'_symmetry_cell_setting' value 'Monoclinic' changed to 'monoclinic'
according to /home/saulius/struct/CIF-dictionaries/cif_core.dic
dictionary named 'cif_core.dic' version 2.4.1 from 2010-06-29.

Automatic conversion script
Id: cif_fix_values 1715 2011-07-08 13:25:40Z adriana 
;
_cod_original_cell_volume 1808.2(6)
_cod_original_sg_symbol_H-M 'P 21/c'
_cod_database_code 2209435
_cod_database_fobs_code 2209435

loop_
_symmetry_equiv_pos_as_xyz
'x, y, z'
'-x, y+1/2, -z+1/2'
'-x, -y, -z'
'x, -y-1/2, z-1/2'

loop_
_atom_site_type_symbol
_atom_site_label
_atom_site_fract_x
_atom_site_fract_y
_atom_site_fract_z
_atom_site_U_iso_or_equiv
_atom_site_adp_type
_atom_site_calc_flag
_atom_site_refinement_flags
_atom_site_occupancy
O O1 -0.4771(5) 0.22671(13) 0.1732(6) 0.1153(13) Uani d . 1
O O2 0.2550(5) 0.17292(12) 0.1646(6) 0.1107(13) Uani d . 1
H H2C 0.3289 0.1909 0.1669 0.166 Uiso calc R 1
C C1 -0.5372(8) 0.36500(19) 0.1839(9) 0.122(2) Uani d . 1
H H1A -0.6415 0.3753 0.1948 0.184 Uiso calc R 1
H H1B -0.5399 0.3757 0.0690 0.184 Uiso calc R 1
H H1C -0.4288 0.3749 0.2903 0.184 Uiso calc R 1
C C2 -0.5391(7) 0.31562(19) 0.1803(8) 0.0986(17) Uani d . 1
H H2A -0.5390 0.3049 0.2955 0.118 Uiso calc R 1
H H2B -0.6497 0.3058 0.0740 0.118 Uiso calc R 1
C C3 -0.3767(7) 0.29718(17) 0.1636(7) 0.0905(15) Uani d . 1
H H3A -0.3811 0.3075 0.0460 0.109 Uiso calc R 1
H H3B -0.2676 0.3089 0.2662 0.109 Uiso calc R 1
C C4 -0.3595(8) 0.25042(19) 0.1675(7) 0.0877(15) Uani d . 1
C C5 -0.1943(7) 0.22989(18) 0.1683(7) 0.0817(14) Uani d . 1
C C6 -0.0619(7) 0.25593(17) 0.1548(7) 0.0873(15) Uani d . 1
H H6A -0.0759 0.2858 0.1459 0.105 Uiso calc R 1
C C7 0.0902(7) 0.23694(18) 0.1547(7) 0.0909(16) Uani d . 1
H H7A 0.1787 0.2541 0.1467 0.109 Uiso calc R 1
C C8 0.1100(7) 0.19344(18) 0.1662(8) 0.0870(15) Uani d . 1
C C9 -0.0182(8) 0.16760(18) 0.1832(8) 0.0947(16) Uani d . 1
H H9A -0.0022 0.1378 0.1947 0.114 Uiso calc R 1
C C10 -0.1698(7) 0.18612(18) 0.1829(7) 0.0911(16) Uani d . 1
H H10A -0.2567 0.1687 0.1926 0.109 Uiso calc R 1
O O3 0.0576(5) 0.02244(12) 0.2345(5) 0.1087(13) Uani d . 1
O O4 0.7685(5) 0.07440(11) 0.1739(5) 0.0998(11) Uani d . 1
H H4A 0.8496 0.0569 0.1937 0.150 Uiso calc R 1
C C11 0.0331(7) -0.11393(18) 0.3310(9) 0.119(2) Uani d . 1
H H11A -0.0698 -0.1236 0.3464 0.179 Uiso calc R 1
H H11B 0.1426 -0.1210 0.4424 0.179 Uiso calc R 1
H H11C 0.0335 -0.1279 0.2230 0.179 Uiso calc R 1
C C12 0.0217(7) -0.06545(18) 0.3015(7) 0.0929(16) Uani d . 1
H H12A -0.0897 -0.0584 0.1897 0.111 Uiso calc R 1
H H12B 0.0182 -0.0515 0.4094 0.111 Uiso calc R 1
C C13 0.1820(6) -0.04843(16) 0.2777(7) 0.0880(15) Uani d . 1
H H13A 0.1843 -0.0629 0.1702 0.106 Uiso calc R 1
H H13B 0.2923 -0.0563 0.3892 0.106 Uiso calc R 1
C C14 0.1854(7) -0.00005(18) 0.2483(7) 0.0847(14) Uani d . 1
C C15 0.3432(6) 0.01835(15) 0.2335(7) 0.072 Uani d . 1
C C16 0.3457(7) 0.06170(16) 0.1985(7) 0.0855(15) Uani d . 1
H H16A 0.2487 0.0788 0.1873 0.103 Uiso calc R 1
C C17 0.4876(7) 0.08073(16) 0.1794(7) 0.0882(15) Uani d . 1
H H17A 0.4866 0.1101 0.1542 0.106 Uiso calc R 1
C C18 0.6319(7) 0.05467(17) 0.1990(7) 0.0774(13) Uani d . 1
C C19 0.6351(6) 0.01228(16) 0.2357(7) 0.0806(14) Uani d . 1
H H19A 0.7327 -0.0047 0.2485 0.097 Uiso calc R 1
C C20 0.4916(6) -0.00549(16) 0.2541(6) 0.0809(14) Uani d . 1
H H20A 0.4948 -0.0348 0.2815 0.097 Uiso calc R 1

loop_
_atom_site_aniso_label
_atom_site_aniso_U_11
_atom_site_aniso_U_22
_atom_site_aniso_U_33
_atom_site_aniso_U_12
_atom_site_aniso_U_13
_atom_site_aniso_U_23
O1 0.108(3) 0.124(3) 0.137(3) -0.029(2) 0.076(3) -0.012(3)
O2 0.094(3) 0.096(3) 0.153(4) 0.002(2) 0.066(3) 0.005(2)
C1 0.120(5) 0.101(5) 0.178(7) 0.004(4) 0.095(5) 0.000(4)
C2 0.085(4) 0.119(5) 0.103(4) 0.001(3) 0.053(3) 0.007(3)
C3 0.100(4) 0.096(4) 0.093(4) -0.007(3) 0.059(3) 0.001(3)
C4 0.098(4) 0.091(4) 0.083(4) -0.014(3) 0.049(3) 0.000(3)
C5 0.082(3) 0.097(4) 0.077(3) -0.011(3) 0.045(3) 0.003(3)
C6 0.099(4) 0.075(4) 0.096(4) -0.005(3) 0.051(3) 0.004(3)
C7 0.092(4) 0.096(4) 0.098(4) -0.015(3) 0.056(3) -0.003(3)
C8 0.081(3) 0.079(4) 0.106(4) -0.003(3) 0.047(3) 0.005(3)
C9 0.103(4) 0.080(4) 0.112(5) -0.008(3) 0.059(4) 0.005(3)
C10 0.093(4) 0.086(4) 0.101(4) -0.019(3) 0.050(3) 0.006(3)
O3 0.094(3) 0.110(3) 0.140(3) 0.024(2) 0.068(3) 0.005(2)
O4 0.093(2) 0.102(3) 0.121(3) 0.004(2) 0.063(2) 0.009(2)
C11 0.109(5) 0.100(5) 0.170(6) -0.012(4) 0.082(5) -0.002(4)
C12 0.079(3) 0.107(5) 0.090(4) -0.006(3) 0.036(3) -0.006(3)
C13 0.083(3) 0.100(4) 0.094(4) -0.005(3) 0.051(3) -0.003(3)
C14 0.085(3) 0.098(4) 0.078(3) 0.008(3) 0.042(3) -0.002(3)
C15 0.081 0.067 0.081 0.002 0.046 0.001
C16 0.080(3) 0.092(4) 0.091(4) 0.009(3) 0.044(3) -0.004(3)
C17 0.102(4) 0.068(3) 0.102(4) 0.011(3) 0.053(3) 0.009(3)
C18 0.078(3) 0.087(4) 0.076(3) 0.004(3) 0.043(3) 0.001(3)
C19 0.080(3) 0.074(3) 0.107(4) 0.010(3) 0.059(3) 0.005(3)
C20 0.089(3) 0.073(3) 0.090(4) 0.011(3) 0.049(3) -0.004(3)

loop_
_atom_type_symbol
_atom_type_description
_atom_type_scat_dispersion_real
_atom_type_scat_dispersion_imag
_atom_type_scat_source
C C 0.0033 0.0016 'International Tables Vol C Tables 4.2.6.8 and 6.1.1.4'
H H 0.0000 0.0000 'International Tables Vol C Tables 4.2.6.8 and 6.1.1.4'
O O 0.0106 0.0060 'International Tables Vol C Tables 4.2.6.8 and 6.1.1.4'

loop_
_geom_angle_atom_site_label_1
_geom_angle_atom_site_label_2
_geom_angle_atom_site_label_3
_geom_angle
_geom_angle_publ_flag
C8 O2 H2C 109.5 ?
C2 C1 H1A 109.5 ?
C2 C1 H1B 109.5 ?
H1A C1 H1B 109.5 ?
C2 C1 H1C 109.5 ?
H1A C1 H1C 109.5 ?
H1B C1 H1C 109.5 ?
C3 C2 C1 112.1(4) ?
C3 C2 H2A 109.2 ?
C1 C2 H2A 109.2 ?
C3 C2 H2B 109.2 ?
C1 C2 H2B 109.2 ?
H2A C2 H2B 107.9 ?
C4 C3 C2 117.0(5) ?
C4 C3 H3A 108.0 ?
C2 C3 H3A 108.0 ?
C4 C3 H3B 108.0 ?
C2 C3 H3B 108.0 ?
H3A C3 H3B 107.3 ?
O1 C4 C3 121.5(5) yes
O1 C4 C5 118.4(5) yes
C3 C4 C5 120.1(5) ?
C10 C5 C6 119.1(5) ?
C10 C5 C4 121.3(5) ?
C6 C5 C4 119.7(5) ?
C7 C6 C5 119.6(5) ?
C7 C6 H6A 120.2 ?
C5 C6 H6A 120.2 ?
C8 C7 C6 120.2(5) ?
C8 C7 H7A 119.9 ?
C6 C7 H7A 119.9 ?
C7 C8 O2 122.9(5) yes
C7 C8 C9 120.5(5) ?
O2 C8 C9 116.6(5) yes
C10 C9 C8 119.7(5) ?
C10 C9 H9A 120.2 ?
C8 C9 H9A 120.2 ?
C5 C10 C9 120.9(5) ?
C5 C10 H10A 119.6 ?
C9 C10 H10A 119.6 ?
C18 O4 H4A 109.5 ?
C12 C11 H11A 109.5 ?
C12 C11 H11B 109.5 ?
H11A C11 H11B 109.5 ?
C12 C11 H11C 109.5 ?
H11A C11 H11C 109.5 ?
H11B C11 H11C 109.5 ?
C13 C12 C11 111.6(4) ?
C13 C12 H12A 109.3 ?
C11 C12 H12A 109.3 ?
C13 C12 H12B 109.3 ?
C11 C12 H12B 109.3 ?
H12A C12 H12B 108.0 ?
C12 C13 C14 116.1(4) ?
C12 C13 H13A 108.3 ?
C14 C13 H13A 108.3 ?
C12 C13 H13B 108.3 ?
C14 C13 H13B 108.3 ?
H13A C13 H13B 107.4 ?
O3 C14 C15 121.9(5) yes
O3 C14 C13 119.9(5) yes
C15 C14 C13 118.1(4) ?
C16 C15 C20 117.1(5) ?
C16 C15 C14 119.2(5) ?
C20 C15 C14 123.7(5) ?
C15 C16 C17 122.0(5) ?
C15 C16 H16A 119.0 ?
C17 C16 H16A 119.0 ?
C16 C17 C18 117.9(5) ?
C16 C17 H17A 121.0 ?
C18 C17 H17A 121.0 ?
C19 C18 O4 121.9(5) yes
C19 C18 C17 121.6(5) ?
O4 C18 C17 116.4(5) yes
C18 C19 C20 118.8(5) ?
C18 C19 H19A 120.6 ?
C20 C19 H19A 120.6 ?
C15 C20 C19 122.5(5) ?
C15 C20 H20A 118.7 ?
C19 C20 H20A 118.7 ?

loop_
_geom_bond_atom_site_label_1
_geom_bond_atom_site_label_2
_geom_bond_distance
_geom_bond_publ_flag
O1 C4 1.235(5) yes
O2 C8 1.362(6) yes
O2 H2C 0.8200 ?
C1 C2 1.530(7) ?
C1 H1A 0.9600 ?
C1 H1B 0.9600 ?
C1 H1C 0.9600 ?
C2 C3 1.518(6) ?
C2 H2A 0.9700 ?
C2 H2B 0.9700 ?
C3 C4 1.455(6) ?
C3 H3A 0.9700 ?
C3 H3B 0.9700 ?
C4 C5 1.504(7) ?
C5 C10 1.368(6) ?
C5 C6 1.402(6) ?
C6 C7 1.388(6) ?
C6 H6A 0.9300 ?
C7 C8 1.356(6) ?
C7 H7A 0.9300 ?
C8 C9 1.383(6) ?
C9 C10 1.377(7) ?
C9 H9A 0.9300 ?
C10 H10A 0.9300 ?
O3 C14 1.228(5) yes
O4 C18 1.375(5) yes
O4 H4A 0.8200 ?
C11 C12 1.517(7) ?
C11 H11A 0.9600 ?
C11 H11B 0.9600 ?
C11 H11C 0.9600 ?
C12 C13 1.515(6) ?
C12 H12A 0.9700 ?
C12 H12B 0.9700 ?
C13 C14 1.519(6) ?
C13 H13A 0.9700 ?
C13 H13B 0.9700 ?
C14 C15 1.476(6) ?
C15 C16 1.374(6) ?
C15 C20 1.377(6) ?
C16 C17 1.381(6) ?
C16 H16A 0.9300 ?
C17 C18 1.389(6) ?
C17 H17A 0.9300 ?
C18 C19 1.343(6) ?
C19 C20 1.374(6) ?
C19 H19A 0.9300 ?
C20 H20A 0.9300 ?

loop_
_geom_hbond_atom_site_label_D
_geom_hbond_atom_site_label_H
_geom_hbond_atom_site_label_A
_geom_hbond_site_symmetry_A
_geom_hbond_distance_DH
_geom_hbond_distance_HA
_geom_hbond_distance_DA
_geom_hbond_angle_DHA
_geom_hbond_publ_flag
O2 H2C O1 1_655 0.82 1.93 2.747(6) 172 yes
O4 H4A O3 1_655 0.82 1.92 2.737(6) 172 yes

loop_
_geom_torsion_atom_site_label_1
_geom_torsion_atom_site_label_2
_geom_torsion_atom_site_label_3
_geom_torsion_atom_site_label_4
_geom_torsion
C1 C2 C3 C4 177.3(5)
C2 C3 C4 O1 4.1(8)
C2 C3 C4 C5 -174.8(4)
O1 C4 C5 C10 -2.7(8)
C3 C4 C5 C10 176.2(5)
O1 C4 C5 C6 177.6(5)
C3 C4 C5 C6 -3.5(8)
C10 C5 C6 C7 0.5(8)
C4 C5 C6 C7 -179.7(5)
C5 C6 C7 C8 0.5(8)
C6 C7 C8 O2 179.2(5)
C6 C7 C8 C9 -1.7(9)
C7 C8 C9 C10 1.9(9)
O2 C8 C9 C10 -179.0(5)
C6 C5 C10 C9 -0.4(8)
C4 C5 C10 C9 179.9(5)
C8 C9 C10 C5 -0.8(9)
C11 C12 C13 C14 -179.6(5)
C12 C13 C14 O3 -4.0(7)
C12 C13 C14 C15 177.1(4)
O3 C14 C15 C16 -1.7(8)
C13 C14 C15 C16 177.1(4)
O3 C14 C15 C20 177.9(5)
C13 C14 C15 C20 -3.3(7)
C20 C15 C16 C17 1.7(8)
C14 C15 C16 C17 -178.7(5)
C15 C16 C17 C18 -0.8(8)
C16 C17 C18 C19 -0.1(8)
C16 C17 C18 O4 178.3(4)
O4 C18 C19 C20 -178.3(4)
C17 C18 C19 C20 0.0(8)
C16 C15 C20 C19 -1.8(7)
C14 C15 C20 C19 178.6(5)
C18 C19 C20 C15 1.0(8)

loop_
_cod_related_entry_id
_cod_related_entry_database
_cod_related_entry_code
1 ChemSpider 59481
